data_4102545
loop_
_publ_author_name
'Douglas B. Grotjahn'
'John E. Kraus'
'Hani Amouri'
'Marie-Noelle Rager'
'Andrew L. Cooksy'
'Amy J. Arita'
'Sara A. Cortes-Llamas'
'Arthur A. Mallari'
'Antonio G. DiPasquale'
'Curtis E. Moore'
'Louise M. Liable-Sands'
'James D. Golen'
'Lev N. Zakharov'
'Arnold L. Rheingold'

_publ_section_title
;
 Multimodal Study of Secondary Interactions in Cp*Ir Complexes of
 Imidazolylphosphines Bearing an NH Group
;
_journal_name_full 'Journal of the American Chemical Society'
_journal_page_first 7919
_journal_page_last 7934
_journal_paper_doi 10.1021/ja906712g
_journal_volume 132
_journal_year 2010
_chemical_formula_moiety ' C25 H28 Cl2 Ir N2 P, C H2 Cl2'
_chemical_formula_sum 'C26 H30 Cl4 Ir N2 P'
_chemical_formula_weight 735.49
_chemical_name_systematic
;
 ?
;
_space_group_IT_number 14
_symmetry_cell_setting monoclinic
_symmetry_space_group_name_Hall '-P 2yn'
_symmetry_space_group_name_H-M 'P 1 21/n 1'
_atom_sites_solution_hydrogens geom
_atom_sites_solution_primary direct
_atom_sites_solution_secondary difmap
_audit_creation_method SHELXL-97
_cell_angle_alpha 90.00
_cell_angle_beta 96.289(2)
_cell_angle_gamma 90.00
_cell_formula_units_Z 4
_cell_length_a 8.5080(9)
_cell_length_b 16.9056(17)
_cell_length_c 19.041(2)
_cell_measurement_reflns_used 9897
_cell_measurement_temperature 100(2)
_cell_measurement_theta_max 25.63
_cell_measurement_theta_min 2.47
_cell_volume 2722.2(5)
_computing_cell_refinement 'Bruker SAINT'
_computing_data_collection 'Bruker APEX2'
_computing_data_reduction 'Bruker SAINT'
_computing_molecular_graphics 'Bruker SHELXTL'
_computing_publication_material 'Bruker SHELXTL'
_computing_structure_refinement 'SHELXL-97 (Sheldrick, 1997)'
_computing_structure_solution 'SHELXS-97 (Sheldrick, 1990)'
_diffrn_ambient_temperature 100(2)
_diffrn_measured_fraction_theta_full 1.000
_diffrn_measured_fraction_theta_max 0.933
_diffrn_measurement_device_type 'Bruker APEX-II CCD'
_diffrn_measurement_method '\f and \w scans'
_diffrn_radiation_monochromator graphite
_diffrn_radiation_source 'fine-focus sealed tube'
_diffrn_radiation_type MoK\a
_diffrn_radiation_wavelength 0.71073
_diffrn_reflns_av_R_equivalents 0.0321
_diffrn_reflns_av_sigmaI/netI 0.0281
_diffrn_reflns_limit_h_max 10
_diffrn_reflns_limit_h_min -10
_diffrn_reflns_limit_k_max 21
_diffrn_reflns_limit_k_min -22
_diffrn_reflns_limit_l_max 24
_diffrn_reflns_limit_l_min -25
_diffrn_reflns_number 24345
_diffrn_reflns_theta_full 25.00
_diffrn_reflns_theta_max 28.21
_diffrn_reflns_theta_min 1.62
_diffrn_standards_number 0
_exptl_absorpt_coefficient_mu 5.375
_exptl_absorpt_correction_T_max 0.4446
_exptl_absorpt_correction_T_min 0.2700
_exptl_absorpt_correction_type multi-scan
_exptl_absorpt_process_details sadabs
_exptl_crystal_colour orange
_exptl_crystal_density_diffrn 1.795
_exptl_crystal_density_method 'not measured'
_exptl_crystal_description block
_exptl_crystal_F_000 1440
_exptl_crystal_size_max 0.33
_exptl_crystal_size_mid 0.30
_exptl_crystal_size_min 0.18
_refine_diff_density_max 1.278
_refine_diff_density_min -0.890
_refine_diff_density_rms 0.104
_refine_ls_extinction_method none
_refine_ls_goodness_of_fit_ref 1.011
_refine_ls_hydrogen_treatment mixed
_refine_ls_matrix_type full
_refine_ls_number_parameters 316
_refine_ls_number_reflns 6271
_refine_ls_number_restraints 0
_refine_ls_restrained_S_all 1.011
_refine_ls_R_factor_all 0.0257
_refine_ls_R_factor_gt 0.0221
_refine_ls_shift/su_max 0.005
_refine_ls_shift/su_mean 0.000
_refine_ls_structure_factor_coef Fsqd
_refine_ls_weighting_details 'calc w=1/[\s^2^(Fo^2^)+(0.0230P)^2^+3.6791P] where P=(Fo^2^+2Fc^2^)/3'
_refine_ls_weighting_scheme calc
_refine_ls_wR_factor_gt 0.0515
_refine_ls_wR_factor_ref 0.0540
_reflns_number_gt 5764
_reflns_number_total 6271
_reflns_threshold_expression >2sigma(I)
_cod_data_source_file ja906712g_si_004.cif
_cod_data_source_block grot290
_cod_original_cell_volume 2722.3(5)
_cod_original_sg_symbol_Hall '-P 2yn '
_cod_database_code 4102545

loop_
_symmetry_equiv_pos_as_xyz
'x, y, z'
'-x+1/2, y+1/2, -z+1/2'
'-x, -y, -z'
'x-1/2, -y-1/2, z-1/2'

loop_
_atom_site_label
_atom_site_type_symbol
_atom_site_fract_x
_atom_site_fract_y
_atom_site_fract_z
_atom_site_U_iso_or_equiv
_atom_site_adp_type
_atom_site_occupancy
_atom_site_symmetry_multiplicity
_atom_site_calc_flag
_atom_site_refinement_flags
Ir1 Ir 0.300312(11) 0.505947(6) 0.180663(5) 0.01289(4) Uani 1 1 d .
P1 P 0.43182(8) 0.43270(4) 0.27025(4) 0.01416(14) Uani 1 1 d .
Cl1 Cl 0.54757(7) 0.55750(4) 0.14713(4) 0.01953(14) Uani 1 1 d .
Cl2 Cl 0.29820(8) 0.61205(4) 0.26500(4) 0.01901(13) Uani 1 1 d .
Cl3 Cl 0.81626(11) 0.34566(6) 0.54379(5) 0.0432(2) Uani 1 1 d .
Cl4 Cl 0.49168(12) 0.29526(6) 0.49781(5) 0.0478(3) Uani 1 1 d .
N1 N 0.6655(3) 0.54341(14) 0.31222(14) 0.0192(5) Uani 1 1 d .
H1A H 0.659(4) 0.5575(18) 0.2727(18) 0.014(8) Uiso 1 1 d .
N2 N 0.5907(3) 0.47467(15) 0.40177(14) 0.0250(5) Uani 1 1 d .
C1 C 0.1456(3) 0.41189(16) 0.13552(15) 0.0184(6) Uani 1 1 d .
C2 C 0.2209(3) 0.44961(16) 0.08047(15) 0.0193(6) Uani 1 1 d .
C3 C 0.1650(3) 0.53136(17) 0.07518(15) 0.0198(6) Uani 1 1 d .
C4 C 0.0632(3) 0.54381(16) 0.12737(15) 0.0185(6) Uani 1 1 d .
C5 C 0.0545(3) 0.47120(16) 0.16821(15) 0.0168(5) Uani 1 1 d .
C6 C 0.1495(4) 0.32508(16) 0.15153(16) 0.0224(6) Uani 1 1 d .
H6A H 0.0721 0.2976 0.1182 0.034 Uiso 1 1 calc R
H6B H 0.1234 0.3165 0.1998 0.034 Uiso 1 1 calc R
H6C H 0.2555 0.3043 0.1471 0.034 Uiso 1 1 calc R
C7 C 0.3149(4) 0.4107(2) 0.02806(16) 0.0275(7) Uani 1 1 d .
H7A H 0.2530 0.4102 -0.0185 0.041 Uiso 1 1 calc R
H7B H 0.3399 0.3563 0.0430 0.041 Uiso 1 1 calc R
H7C H 0.4132 0.4401 0.0253 0.041 Uiso 1 1 calc R
C8 C 0.2089(4) 0.58855(19) 0.02038(16) 0.0266(7) Uani 1 1 d .
H8A H 0.1657 0.5701 -0.0266 0.040 Uiso 1 1 calc R
H8B H 0.3243 0.5921 0.0226 0.040 Uiso 1 1 calc R
H8C H 0.1654 0.6408 0.0293 0.040 Uiso 1 1 calc R
C9 C -0.0212(3) 0.61838(17) 0.14340(17) 0.0234(6) Uani 1 1 d .
H9A H -0.1357 0.6098 0.1352 0.035 Uiso 1 1 calc R
H9B H 0.0090 0.6610 0.1126 0.035 Uiso 1 1 calc R
H9C H 0.0079 0.6331 0.1929 0.035 Uiso 1 1 calc R
C10 C -0.0523(3) 0.45935(17) 0.22420(16) 0.0218(6) Uani 1 1 d .
H10A H -0.1624 0.4584 0.2027 0.033 Uiso 1 1 calc R
H10B H -0.0381 0.5028 0.2584 0.033 Uiso 1 1 calc R
H10C H -0.0269 0.4091 0.2484 0.033 Uiso 1 1 calc R
C11 C 0.5657(3) 0.48806(15) 0.33325(15) 0.0167(5) Uani 1 1 d .
C12 C 0.7615(3) 0.56746(17) 0.37089(16) 0.0241(6) Uani 1 1 d .
H12A H 0.8436 0.6057 0.3730 0.029 Uiso 1 1 calc R
C13 C 0.7142(4) 0.52495(19) 0.42513(18) 0.0287(7) Uani 1 1 d .
H13A H 0.7597 0.5291 0.4728 0.034 Uiso 1 1 calc R
C14 C 0.3012(3) 0.38500(16) 0.32651(14) 0.0165(5) Uani 1 1 d .
C15 C 0.2119(3) 0.43191(17) 0.36727(15) 0.0201(6) Uani 1 1 d .
H15A H 0.2269 0.4876 0.3686 0.024 Uiso 1 1 calc R
C16 C 0.1007(3) 0.39731(18) 0.40608(15) 0.0231(6) Uani 1 1 d .
H16A H 0.0404 0.4295 0.4340 0.028 Uiso 1 1 calc R
C17 C 0.0776(4) 0.31593(18) 0.40409(16) 0.0249(6) Uani 1 1 d .
H17A H 0.0016 0.2926 0.4307 0.030 Uiso 1 1 calc R
C18 C 0.1657(3) 0.26874(17) 0.36328(15) 0.0224(6) Uani 1 1 d .
H18A H 0.1497 0.2131 0.3619 0.027 Uiso 1 1 calc R
C19 C 0.2772(3) 0.30294(16) 0.32447(15) 0.0184(5) Uani 1 1 d .
H19A H 0.3373 0.2706 0.2965 0.022 Uiso 1 1 calc R
C20 C 0.5665(3) 0.35575(15) 0.24532(15) 0.0174(5) Uani 1 1 d .
C21 C 0.5903(3) 0.34539(16) 0.17496(16) 0.0207(6) Uani 1 1 d .
H21A H 0.5308 0.3756 0.1393 0.025 Uiso 1 1 calc R
C22 C 0.7015(4) 0.29060(17) 0.15648(18) 0.0276(7) Uani 1 1 d .
H22A H 0.7171 0.2829 0.1083 0.033 Uiso 1 1 calc R
C23 C 0.7893(3) 0.24742(17) 0.2091(2) 0.0281(7) Uani 1 1 d .
H23A H 0.8666 0.2109 0.1968 0.034 Uiso 1 1 calc R
C24 C 0.7649(3) 0.25715(17) 0.27915(19) 0.0265(7) Uani 1 1 d .
H24A H 0.8240 0.2266 0.3147 0.032 Uiso 1 1 calc R
C25 C 0.6543(3) 0.31154(16) 0.29773(17) 0.0209(6) Uani 1 1 d .
H25A H 0.6385 0.3186 0.3459 0.025 Uiso 1 1 calc R
C26 C 0.6123(4) 0.36653(18) 0.54445(17) 0.0289(7) Uani 1 1 d .
H26A H 0.5870 0.3685 0.5940 0.035 Uiso 1 1 calc R
H26B H 0.5890 0.4192 0.5230 0.035 Uiso 1 1 calc R

loop_
_atom_site_aniso_label
_atom_site_aniso_U_11
_atom_site_aniso_U_22
_atom_site_aniso_U_33
_atom_site_aniso_U_23
_atom_site_aniso_U_13
_atom_site_aniso_U_12
Ir1 0.01077(6) 0.01464(6) 0.01299(6) -0.00028(3) 0.00014(4) -0.00039(3)
P1 0.0127(3) 0.0145(3) 0.0150(3) -0.0004(2) 0.0000(3) 0.0002(2)
Cl1 0.0142(3) 0.0245(3) 0.0201(3) 0.0020(3) 0.0027(3) -0.0031(2)
Cl2 0.0210(3) 0.0171(3) 0.0180(3) -0.0030(2) -0.0021(3) 0.0029(2)
Cl3 0.0403(5) 0.0491(5) 0.0427(5) 0.0050(4) 0.0153(4) 0.0067(4)
Cl4 0.0724(7) 0.0344(4) 0.0311(5) 0.0028(3) -0.0195(5) -0.0154(4)
N1 0.0185(12) 0.0202(12) 0.0182(13) 0.0003(10) -0.0022(10) -0.0027(10)
N2 0.0280(14) 0.0249(12) 0.0202(13) -0.0001(10) -0.0059(11) -0.0040(11)
C1 0.0151(13) 0.0211(13) 0.0179(14) -0.0022(11) -0.0033(11) -0.0032(11)
C2 0.0162(13) 0.0235(13) 0.0172(14) -0.0020(11) -0.0028(11) -0.0011(11)
C3 0.0168(13) 0.0240(14) 0.0173(14) 0.0005(11) -0.0043(11) -0.0033(11)
C4 0.0124(12) 0.0219(13) 0.0197(14) -0.0016(11) -0.0053(11) -0.0019(11)
C5 0.0134(12) 0.0210(13) 0.0151(13) -0.0027(11) -0.0032(10) -0.0029(11)
C6 0.0243(15) 0.0188(13) 0.0235(16) -0.0029(11) -0.0007(12) -0.0022(11)
C7 0.0264(16) 0.0400(17) 0.0161(15) -0.0057(13) 0.0019(13) 0.0028(14)
C8 0.0261(15) 0.0339(16) 0.0189(15) 0.0077(12) -0.0013(13) -0.0030(13)
C9 0.0151(13) 0.0225(14) 0.0311(17) 0.0013(12) -0.0033(12) 0.0032(11)
C10 0.0150(13) 0.0254(14) 0.0254(16) 0.0001(12) 0.0046(12) -0.0021(11)
C11 0.0156(13) 0.0155(11) 0.0180(14) -0.0019(10) -0.0021(11) 0.0004(10)
C12 0.0196(14) 0.0230(14) 0.0276(17) -0.0044(12) -0.0066(12) -0.0017(12)
C13 0.0282(16) 0.0281(15) 0.0268(17) -0.0007(13) -0.0109(14) -0.0030(14)
C14 0.0140(12) 0.0210(13) 0.0137(13) 0.0016(10) -0.0022(10) -0.0003(10)
C15 0.0186(13) 0.0223(13) 0.0185(14) -0.0023(11) -0.0023(11) -0.0003(11)
C16 0.0206(14) 0.0332(15) 0.0153(14) -0.0040(12) 0.0018(12) 0.0003(12)
C17 0.0224(15) 0.0327(15) 0.0194(15) 0.0036(12) 0.0023(12) -0.0042(13)
C18 0.0232(15) 0.0215(13) 0.0212(15) 0.0025(11) -0.0023(12) -0.0049(12)
C19 0.0169(13) 0.0201(13) 0.0175(14) 0.0002(10) -0.0009(11) -0.0004(11)
C20 0.0129(12) 0.0152(12) 0.0238(15) -0.0022(10) 0.0013(11) -0.0018(10)
C21 0.0174(13) 0.0190(12) 0.0256(16) -0.0024(11) 0.0026(12) -0.0003(11)
C22 0.0266(16) 0.0234(14) 0.0349(19) -0.0073(13) 0.0123(14) -0.0013(12)
C23 0.0164(14) 0.0157(13) 0.053(2) -0.0048(13) 0.0082(14) 0.0008(11)
C24 0.0156(14) 0.0189(13) 0.044(2) 0.0038(12) -0.0026(13) -0.0013(11)
C25 0.0161(13) 0.0183(13) 0.0281(16) 0.0011(11) 0.0009(12) -0.0025(11)
C26 0.0350(18) 0.0264(15) 0.0249(17) -0.0037(12) 0.0018(14) -0.0026(13)

loop_
_atom_type_symbol
_atom_type_description
_atom_type_scat_dispersion_real
_atom_type_scat_dispersion_imag
_atom_type_scat_source
C C 0.0033 0.0016 'International Tables Vol C Tables 4.2.6.8 and 6.1.1.4'
H H 0.0000 0.0000 'International Tables Vol C Tables 4.2.6.8 and 6.1.1.4'
N N 0.0061 0.0033 'International Tables Vol C Tables 4.2.6.8 and 6.1.1.4'
P P 0.1023 0.0942 'International Tables Vol C Tables 4.2.6.8 and 6.1.1.4'
Cl Cl 0.1484 0.1585 'International Tables Vol C Tables 4.2.6.8 and 6.1.1.4'
Ir Ir -1.4442 7.9887 'International Tables Vol C Tables 4.2.6.8 and 6.1.1.4'

loop_
_geom_angle_atom_site_label_1
_geom_angle_atom_site_label_2
_geom_angle_atom_site_label_3
_geom_angle
C5 Ir1 C2 65.19(10)
C5 Ir1 C1 39.00(10)
C2 Ir1 C1 38.54(10)
C5 Ir1 C3 63.79(10)
C2 Ir1 C3 38.60(10)
C1 Ir1 C3 63.79(10)
C5 Ir1 C4 38.59(10)
C2 Ir1 C4 63.35(10)
C1 Ir1 C4 63.69(10)
C3 Ir1 C4 36.40(10)
C5 Ir1 P1 108.77(8)
C2 Ir1 P1 119.67(8)
C1 Ir1 P1 97.10(8)
C3 Ir1 P1 158.14(8)
C4 Ir1 P1 145.91(7)
C5 Ir1 Cl2 101.41(7)
C2 Ir1 Cl2 152.56(8)
C1 Ir1 Cl2 139.26(8)
C3 Ir1 Cl2 114.42(8)
C4 Ir1 Cl2 90.98(7)
P1 Ir1 Cl2 86.84(2)
C5 Ir1 Cl1 157.77(8)
C2 Ir1 Cl1 96.97(8)
C1 Ir1 Cl1 131.43(8)
C3 Ir1 Cl1 94.03(8)
C4 Ir1 Cl1 122.65(7)
P1 Ir1 Cl1 91.33(2)
Cl2 Ir1 Cl1 88.74(2)
C14 P1 C11 102.65(13)
C14 P1 C20 106.16(12)
C11 P1 C20 99.91(12)
C14 P1 Ir1 113.45(9)
C11 P1 Ir1 115.53(9)
C20 P1 Ir1 117.28(10)
C11 N1 C12 107.5(3)
C11 N1 H1A 121(2)
C12 N1 H1A 132(2)
C11 N2 C13 104.3(3)
C2 C1 C5 108.0(2)
C2 C1 C6 125.6(3)
C5 C1 C6 126.2(3)
C2 C1 Ir1 70.46(15)
C5 C1 Ir1 69.75(15)
C6 C1 Ir1 129.4(2)
C1 C2 C3 107.6(2)
C1 C2 C7 127.2(3)
C3 C2 C7 124.3(3)
C1 C2 Ir1 71.00(16)
C3 C2 Ir1 73.35(15)
C7 C2 Ir1 129.8(2)
C4 C3 C2 108.3(2)
C4 C3 C8 128.0(3)
C2 C3 C8 123.6(3)
C4 C3 Ir1 71.99(16)
C2 C3 Ir1 68.05(15)
C8 C3 Ir1 127.1(2)
C3 C4 C5 108.8(2)
C3 C4 C9 128.1(3)
C5 C4 C9 123.1(3)
C3 C4 Ir1 71.62(16)
C5 C4 Ir1 67.39(14)
C9 C4 Ir1 125.00(19)
C1 C5 C4 107.0(2)
C1 C5 C10 127.7(2)
C4 C5 C10 124.4(2)
C1 C5 Ir1 71.25(15)
C4 C5 Ir1 74.02(15)
C10 C5 Ir1 128.17(19)
C1 C6 H6A 109.5
C1 C6 H6B 109.5
H6A C6 H6B 109.5
C1 C6 H6C 109.5
H6A C6 H6C 109.5
H6B C6 H6C 109.5
C2 C7 H7A 109.5
C2 C7 H7B 109.5
H7A C7 H7B 109.5
C2 C7 H7C 109.5
H7A C7 H7C 109.5
H7B C7 H7C 109.5
C3 C8 H8A 109.5
C3 C8 H8B 109.5
H8A C8 H8B 109.5
C3 C8 H8C 109.5
H8A C8 H8C 109.5
H8B C8 H8C 109.5
C4 C9 H9A 109.5
C4 C9 H9B 109.5
H9A C9 H9B 109.5
C4 C9 H9C 109.5
H9A C9 H9C 109.5
H9B C9 H9C 109.5
C5 C10 H10A 109.5
C5 C10 H10B 109.5
H10A C10 H10B 109.5
C5 C10 H10C 109.5
H10A C10 H10C 109.5
H10B C10 H10C 109.5
N2 C11 N1 111.9(3)
N2 C11 P1 125.8(2)
N1 C11 P1 121.9(2)
C13 C12 N1 105.3(3)
C13 C12 H12A 127.4
N1 C12 H12A 127.4
C12 C13 N2 111.0(3)
C12 C13 H13A 124.5
N2 C13 H13A 124.5
C15 C14 C19 119.5(3)
C15 C14 P1 118.9(2)
C19 C14 P1 121.3(2)
C16 C15 C14 120.1(3)
C16 C15 H15A 120.0
C14 C15 H15A 120.0
C17 C16 C15 120.3(3)
C17 C16 H16A 119.9
C15 C16 H16A 119.9
C16 C17 C18 120.0(3)
C16 C17 H17A 120.0
C18 C17 H17A 120.0
C17 C18 C19 120.0(3)
C17 C18 H18A 120.0
C19 C18 H18A 120.0
C18 C19 C14 120.2(3)
C18 C19 H19A 119.9
C14 C19 H19A 119.9
C21 C20 C25 119.9(3)
C21 C20 P1 120.1(2)
C25 C20 P1 119.8(2)
C20 C21 C22 120.1(3)
C20 C21 H21A 120.0
C22 C21 H21A 120.0
C23 C22 C21 119.5(3)
C23 C22 H22A 120.3
C21 C22 H22A 120.3
C24 C23 C22 120.5(3)
C24 C23 H23A 119.7
C22 C23 H23A 119.7
C23 C24 C25 120.1(3)
C23 C24 H24A 119.9
C25 C24 H24A 119.9
C24 C25 C20 119.8(3)
C24 C25 H25A 120.1
C20 C25 H25A 120.1
Cl4 C26 Cl3 112.19(17)
Cl4 C26 H26A 109.2
Cl3 C26 H26A 109.2
Cl4 C26 H26B 109.2
Cl3 C26 H26B 109.2
H26A C26 H26B 107.9

loop_
_geom_bond_atom_site_label_1
_geom_bond_atom_site_label_2
_geom_bond_distance
Ir1 C5 2.160(3)
Ir1 C2 2.173(3)
Ir1 C1 2.180(3)
Ir1 C3 2.244(3)
Ir1 C4 2.249(3)
Ir1 P1 2.2972(7)
Ir1 Cl2 2.4089(7)
Ir1 Cl1 2.4263(7)
P1 C14 1.815(3)
P1 C11 1.820(3)
P1 C20 1.830(3)
Cl3 C26 1.772(3)
Cl4 C26 1.759(3)
N1 C11 1.353(4)
N1 C12 1.371(4)
N1 H1A 0.79(3)
N2 C11 1.318(4)
N2 C13 1.386(4)
C1 C2 1.437(4)
C1 C5 1.449(4)
C1 C6 1.499(4)
C2 C3 1.462(4)
C2 C7 1.497(4)
C3 C4 1.403(4)
C3 C8 1.500(4)
C4 C5 1.459(4)
C4 C9 1.499(4)
C5 C10 1.489(4)
C6 H6A 0.9800
C6 H6B 0.9800
C6 H6C 0.9800
C7 H7A 0.9800
C7 H7B 0.9800
C7 H7C 0.9800
C8 H8A 0.9800
C8 H8B 0.9800
C8 H8C 0.9800
C9 H9A 0.9800
C9 H9B 0.9800
C9 H9C 0.9800
C10 H10A 0.9800
C10 H10B 0.9800
C10 H10C 0.9800
C12 C13 1.355(5)
C12 H12A 0.9500
C13 H13A 0.9500
C14 C15 1.392(4)
C14 C19 1.402(4)
C15 C16 1.392(4)
C15 H15A 0.9500
C16 C17 1.390(4)
C16 H16A 0.9500
C17 C18 1.389(4)
C17 H17A 0.9500
C18 C19 1.391(4)
C18 H18A 0.9500
C19 H19A 0.9500
C20 C21 1.388(4)
C20 C25 1.396(4)
C21 C22 1.397(4)
C21 H21A 0.9500
C22 C23 1.389(5)
C22 H22A 0.9500
C23 C24 1.382(5)
C23 H23A 0.9500
C24 C25 1.389(4)
C24 H24A 0.9500
C25 H25A 0.9500
C26 H26A 0.9900
C26 H26B 0.9900

loop_
_geom_hbond_atom_site_label_D
_geom_hbond_atom_site_label_H
_geom_hbond_atom_site_label_A
_geom_hbond_distance_DH
_geom_hbond_distance_HA
_geom_hbond_distance_DA
_geom_hbond_angle_DHA
N1 H1A Cl1 0.79(3) 2.47(3) 3.202(3) 155(3)
